data_7706826
loop_
_publ_author_name
'Blann, Kevin'
'Bollmann, Annette'
'Brown, Gavin M.'
'Dixon, John T.'
'Elsegood, Mark R. J.'
'Raw, Christopher R.'
'Smith, Martin B.'
'Tenza, Kenny'
'Willemse, J. Alexander'
'Zweni, Pumza'

_publ_section_title
;
 Ethylene oligomerisation chromium catalysts with unsymmetrical PCNP
 ligands.
;
_journal_issue 12
_journal_name_full 'Dalton transactions (Cambridge, England : 2003)'
_journal_page_first 4345
_journal_page_last 4354
_journal_paper_doi 10.1039/d1dt00287b
_journal_volume 50
_journal_year 2021
_chemical_formula_moiety 'C40 H31 Cr N O4 P2, C H2 Cl2'
_chemical_formula_sum 'C41 H33 Cl2 Cr N O4 P2'
_chemical_formula_weight 788.52
_space_group_crystal_system monoclinic
_space_group_IT_number 14
_space_group_name_Hall '-P 2ybc'
_space_group_name_H-M_alt 'P 1 21/c 1'
_atom_sites_solution_hydrogens geom
_atom_sites_solution_primary direct
_atom_sites_solution_secondary difmap
_audit_creation_method SHELXL-2018/3
_audit_update_record
;
2020-07-21 deposited with the CCDC.	2021-03-03 downloaded from the CCDC.
;
_cell_angle_alpha 90
_cell_angle_beta 99.3296(5)
_cell_angle_gamma 90
_cell_formula_units_Z 4
_cell_length_a 9.7908(3)
_cell_length_b 17.7337(6)
_cell_length_c 21.6935(7)
_cell_measurement_reflns_used 16106
_cell_measurement_temperature 150(2)
_cell_measurement_theta_max 30.53
_cell_measurement_theta_min 2.23
_cell_volume 3716.8(2)
_computing_cell_refinement 'Bruker SAINT'
_computing_data_collection 'Bruker APEX 2'
_computing_data_reduction 'Bruker SAINT'
_computing_molecular_graphics 'Bruker SHELXTL'
_computing_publication_material 'Bruker SHELXTL and local programs'
_computing_structure_refinement 'SHELXL-2018/3 (Sheldrick, 2018)'
_computing_structure_solution 'Bruker SHELXTL'
_diffrn_ambient_temperature 150(2)
_diffrn_measured_fraction_theta_full 0.999
_diffrn_measured_fraction_theta_max 0.995
_diffrn_measurement_device_type 'Bruker APEX 2 CCD diffractometer'
_diffrn_measurement_method '\w rotation with narrow frames'
_diffrn_radiation_monochromator graphite
_diffrn_radiation_type MoK\a
_diffrn_radiation_wavelength 0.71073
_diffrn_reflns_av_R_equivalents 0.0229
_diffrn_reflns_av_unetI/netI 0.0220
_diffrn_reflns_Laue_measured_fraction_full 0.999
_diffrn_reflns_Laue_measured_fraction_max 0.995
_diffrn_reflns_limit_h_max 13
_diffrn_reflns_limit_h_min -13
_diffrn_reflns_limit_k_max 25
_diffrn_reflns_limit_k_min -23
_diffrn_reflns_limit_l_max 30
_diffrn_reflns_limit_l_min -30
_diffrn_reflns_number 40837
_diffrn_reflns_point_group_measured_fraction_full 0.999
_diffrn_reflns_point_group_measured_fraction_max 0.995
_diffrn_reflns_theta_full 25.242
_diffrn_reflns_theta_max 30.545
_diffrn_reflns_theta_min 1.491
_diffrn_source 'fine-focus sealed tube'
_exptl_absorpt_coefficient_mu 0.581
_exptl_absorpt_correction_T_max 0.823
_exptl_absorpt_correction_T_min 0.697
_exptl_absorpt_correction_type multi-scan
_exptl_absorpt_process_details 'SADABS v2007/2, Sheldrick, G. M., (2007)'
_exptl_crystal_colour 'Pale Yellow'
_exptl_crystal_density_diffrn 1.409
_exptl_crystal_density_method 'not measured'
_exptl_crystal_description Block
_exptl_crystal_F_000 1624
_exptl_crystal_recrystallization_method 'Re-crystallisation from solvent: methanol/dichloromethane'
_exptl_crystal_size_max 0.67
_exptl_crystal_size_mid 0.41
_exptl_crystal_size_min 0.35
_refine_diff_density_max 0.418
_refine_diff_density_min -0.643
_refine_diff_density_rms 0.056
_refine_ls_extinction_method none
_refine_ls_goodness_of_fit_ref 1.045
_refine_ls_hydrogen_treatment constr
_refine_ls_matrix_type full
_refine_ls_number_parameters 488
_refine_ls_number_reflns 11308
_refine_ls_number_restraints 89
_refine_ls_restrained_S_all 1.043
_refine_ls_R_factor_all 0.0391
_refine_ls_R_factor_gt 0.0320
_refine_ls_shift/su_max 0.001
_refine_ls_shift/su_mean 0.000
_refine_ls_structure_factor_coef Fsqd
_refine_ls_weighting_details 'w=1/[\s^2^(Fo^2^)+(0.0436P)^2^+1.2320P] where P=(Fo^2^+2Fc^2^)/3'
_refine_ls_weighting_scheme calc
_refine_ls_wR_factor_gt 0.0833
_refine_ls_wR_factor_ref 0.0876
_reflns_Friedel_coverage 0.000
_reflns_number_gt 9699
_reflns_number_total 11308
_reflns_threshold_expression 'I > 2\s(I)'
_cod_data_source_file d1dt00287b1.cif
_cod_data_source_block 7_CH2CL2
_cod_depositor_comments 'Adding full bibliography for 7706823--7706826.cif.'
_cod_original_sg_symbol_H-M 'P 21/c'
_cod_database_code 7706826
_shelx_shelxl_version_number 2018/3
_shelx_space_group_comment
; 
The symmetry employed for this shelxl refinement is uniquely defined 
by the following loop, which should always be used as a source of 
symmetry information in preference to the above space-group names. 
They are only intended as comments. 
;
_shelx_estimated_absorpt_t_min 0.697
_shelx_estimated_absorpt_t_max 0.823

loop_
_space_group_symop_operation_xyz
'x, y, z'
'-x, y+1/2, -z+1/2'
'-x, -y, -z'
'x, -y-1/2, z-1/2'

loop_
_atom_site_label
_atom_site_type_symbol
_atom_site_fract_x
_atom_site_fract_y
_atom_site_fract_z
_atom_site_U_iso_or_equiv
_atom_site_adp_type
_atom_site_occupancy
_atom_site_site_symmetry_order
_atom_site_calc_flag
_atom_site_refinement_flags_posn
_atom_site_refinement_flags_adp
_atom_site_refinement_flags_occupancy
_atom_site_disorder_assembly
_atom_site_disorder_group
Cr1 Cr 0.57591(2) 0.75905(2) 0.43804(2) 0.01505(5) Uani 1 1 d . . . . .
P1 P 0.42287(3) 0.84340(2) 0.37713(2) 0.01533(6) Uani 1 1 d . . . . .
P2 P 0.44696(3) 0.66051(2) 0.38372(2) 0.01485(6) Uani 1 1 d . . . . .
C1 C 0.47972(12) 0.75271(7) 0.50680(6) 0.0213(2) Uani 1 1 d . . . . .
O1 O 0.43412(11) 0.74759(6) 0.55181(5) 0.0342(2) Uani 1 1 d . . . . .
C2 C 0.68819(13) 0.75429(7) 0.37508(6) 0.0224(2) Uani 1 1 d . . . . .
O2 O 0.75950(12) 0.74897(6) 0.33836(6) 0.0382(3) Uani 1 1 d . . . . .
C3 C 0.66605(12) 0.84319(7) 0.47593(5) 0.0210(2) Uani 1 1 d . . . . .
O3 O 0.71833(10) 0.89535(6) 0.50116(5) 0.0327(2) Uani 1 1 d . . . . .
C4 C 0.70474(12) 0.69694(7) 0.48600(6) 0.0222(2) Uani 1 1 d . . . . .
O4 O 0.78714(10) 0.66204(6) 0.51750(5) 0.0344(2) Uani 1 1 d . . . . .
C5 C 0.36167(12) 0.81612(6) 0.29489(5) 0.0183(2) Uani 1 1 d . . . . .
H5A H 0.298653 0.855838 0.274759 0.022 Uiso 1 1 calc R U . . .
H5B H 0.442287 0.813908 0.272676 0.022 Uiso 1 1 calc R U . . .
N1 N 0.28932(10) 0.74355(5) 0.28738(4) 0.01614(17) Uani 1 1 d . . . . .
C6 C 0.38432(11) 0.67889(6) 0.29962(5) 0.01646(19) Uani 1 1 d . . . . .
H6A H 0.465270 0.687917 0.278555 0.020 Uiso 1 1 calc R U . . .
H6B H 0.336510 0.633201 0.280803 0.020 Uiso 1 1 calc R U . . .
C7 C 0.20562(11) 0.73426(6) 0.22637(5) 0.0169(2) Uani 1 1 d . . . . .
C8 C 0.24061(13) 0.76642(7) 0.17340(5) 0.0208(2) Uani 1 1 d . . . . .
H8 H 0.319681 0.798104 0.176572 0.025 Uiso 1 1 calc R U . . .
C9 C 0.15971(14) 0.75271(7) 0.11399(6) 0.0237(2) Uani 1 1 d . . . . .
H9 H 0.182957 0.777001 0.078054 0.028 Uiso 1 1 calc R U . . .
C10 C 0.04945(13) 0.70526(7) 0.10797(6) 0.0250(2) Uani 1 1 d . . . . .
H10 H -0.001771 0.695249 0.067744 0.030 Uiso 1 1 calc R U . . .
C11 C 0.01034(13) 0.67058(8) 0.16134(6) 0.0255(2) Uani 1 1 d . . . . .
C12 C -0.10474(17) 0.62122(11) 0.15661(7) 0.0428(4) Uani 1 1 d . . . . .
H12 H -0.154132 0.608439 0.116599 0.051 Uiso 1 1 calc R U . . .
C13 C -0.14539(19) 0.59185(13) 0.20889(8) 0.0552(5) Uani 1 1 d . . . . .
H13 H -0.222656 0.558782 0.204955 0.066 Uiso 1 1 calc R U . . .
C14 C -0.07375(17) 0.61017(12) 0.26854(7) 0.0475(5) Uani 1 1 d . . . . .
H14 H -0.104106 0.590187 0.304631 0.057 Uiso 1 1 calc R U . . .
C15 C 0.03931(14) 0.65654(9) 0.27497(6) 0.0305(3) Uani 1 1 d . . . . .
H15 H 0.086850 0.668467 0.315523 0.037 Uiso 1 1 calc R U . . .
C16 C 0.08613(12) 0.68693(7) 0.22179(5) 0.0207(2) Uani 1 1 d . . . . .
C17 C 0.49939(12) 0.93526(6) 0.36295(5) 0.0187(2) Uani 1 1 d . . . . .
C18 C 0.61777(13) 0.93709(7) 0.33439(6) 0.0264(2) Uani 1 1 d . . . . .
H18 H 0.653671 0.891442 0.320596 0.032 Uiso 1 1 calc R U . . .
C19 C 0.68342(15) 1.00507(8) 0.32599(7) 0.0319(3) Uani 1 1 d . . . . .
H19 H 0.763335 1.005621 0.306330 0.038 Uiso 1 1 calc R U . . .
C20 C 0.63261(15) 1.07168(8) 0.34618(6) 0.0307(3) Uani 1 1 d . . . . .
H20 H 0.678783 1.117907 0.341364 0.037 Uiso 1 1 calc R U . . .
C21 C 0.51414(15) 1.07097(7) 0.37347(6) 0.0297(3) Uani 1 1 d . . . . .
H21 H 0.477960 1.116950 0.386472 0.036 Uiso 1 1 calc R U . . .
C22 C 0.44785(13) 1.00321(7) 0.38193(6) 0.0238(2) Uani 1 1 d . . . . .
H22 H 0.366794 1.003268 0.400791 0.029 Uiso 1 1 calc R U . . .
C23 C 0.26563(11) 0.86976(6) 0.40670(5) 0.0184(2) Uani 1 1 d . . . . .
C24 C 0.27978(13) 0.89698(7) 0.46796(6) 0.0231(2) Uani 1 1 d . . . . .
H24 H 0.369199 0.900373 0.492511 0.028 Uiso 1 1 calc R U . . .
C25 C 0.16471(15) 0.91905(8) 0.49321(7) 0.0298(3) Uani 1 1 d . . . . .
H25 H 0.175621 0.938206 0.534616 0.036 Uiso 1 1 calc R U . . .
C26 C 0.03395(14) 0.91314(8) 0.45804(8) 0.0337(3) Uani 1 1 d . . . . .
H26 H -0.045039 0.928161 0.475267 0.040 Uiso 1 1 calc R U . . .
C27 C 0.01851(14) 0.88525(8) 0.39763(8) 0.0340(3) Uani 1 1 d . . . . .
H27 H -0.071413 0.880706 0.373718 0.041 Uiso 1 1 calc R U . . .
C28 C 0.13368(13) 0.86384(7) 0.37169(7) 0.0261(3) Uani 1 1 d . . . . .
H28 H 0.122250 0.845204 0.330112 0.031 Uiso 1 1 calc R U . . .
C29 C 0.28869(11) 0.62519(7) 0.40854(5) 0.0180(2) Uani 1 1 d . . . . .
C30 C 0.20636(12) 0.67480(7) 0.43634(5) 0.0198(2) Uani 1 1 d . . . . .
H30 H 0.236655 0.725137 0.445084 0.024 Uiso 1 1 calc R U . . .
C31 C 0.07980(13) 0.65116(8) 0.45144(6) 0.0249(2) Uani 1 1 d . . . . .
H31 H 0.023732 0.685585 0.469747 0.030 Uiso 1 1 calc R U . . .
C32 C 0.03588(13) 0.57728(8) 0.43971(6) 0.0289(3) Uani 1 1 d . . . . .
H32 H -0.049653 0.560916 0.450404 0.035 Uiso 1 1 calc R U . . .
C33 C 0.11730(14) 0.52765(8) 0.41236(6) 0.0292(3) Uani 1 1 d . . . . .
H33 H 0.087398 0.477096 0.404451 0.035 Uiso 1 1 calc R U . . .
C34 C 0.24274(13) 0.55115(7) 0.39632(6) 0.0240(2) Uani 1 1 d . . . . .
H34 H 0.297215 0.516811 0.377042 0.029 Uiso 1 1 calc R U . . .
C35 C 0.54850(11) 0.57484(6) 0.37871(5) 0.0179(2) Uani 1 1 d . . . . .
C36 C 0.59070(13) 0.53472(7) 0.43404(6) 0.0241(2) Uani 1 1 d . . . . .
H36 H 0.560654 0.550453 0.471500 0.029 Uiso 1 1 calc R U . . .
C37 C 0.67599(15) 0.47218(7) 0.43471(6) 0.0295(3) Uani 1 1 d . . . . .
H37 H 0.702442 0.444718 0.472353 0.035 Uiso 1 1 calc R U . . .
C38 C 0.72264(14) 0.44970(7) 0.38071(7) 0.0291(3) Uani 1 1 d . . . . .
H38 H 0.783435 0.407830 0.381509 0.035 Uiso 1 1 calc R U . . .
C39 C 0.68055(14) 0.48831(7) 0.32564(7) 0.0286(3) Uani 1 1 d . . . . .
H39 H 0.711637 0.472418 0.288454 0.034 Uiso 1 1 calc R U . . .
C40 C 0.59285(13) 0.55041(7) 0.32415(6) 0.0235(2) Uani 1 1 d . . . . .
H40 H 0.563244 0.576129 0.285906 0.028 Uiso 1 1 calc R U . . .
C41 C 0.7960(6) 0.6798(4) 0.6852(5) 0.0499(12) Uani 0.678(14) 1 d D U P A 1
H41A H 0.822888 0.697727 0.645694 0.060 Uiso 0.678(14) 1 calc R U P A 1
H41B H 0.796727 0.723603 0.713580 0.060 Uiso 0.678(14) 1 calc R U P A 1
Cl1 Cl 0.6278(2) 0.64135(10) 0.66996(11) 0.0520(5) Uani 0.678(14) 1 d D U P A 1
Cl2 Cl 0.9156(2) 0.6127(3) 0.71951(12) 0.0675(7) Uani 0.678(14) 1 d D U P A 1
C41X C 0.8210(14) 0.6774(10) 0.6882(13) 0.063(3) Uani 0.322(14) 1 d D U P A 2
H41C H 0.852837 0.688577 0.648163 0.094 Uiso 0.322(14) 1 calc R U P A 2
H41D H 0.843892 0.721426 0.716007 0.094 Uiso 0.322(14) 1 calc R U P A 2
Cl1X Cl 0.6401(6) 0.6656(11) 0.6741(3) 0.104(2) Uani 0.322(14) 1 d D U P A 2
Cl2X Cl 0.9111(6) 0.5990(5) 0.72226(18) 0.0613(11) Uani 0.322(14) 1 d D U P A 2

loop_
_atom_site_aniso_label
_atom_site_aniso_U_11
_atom_site_aniso_U_22
_atom_site_aniso_U_33
_atom_site_aniso_U_23
_atom_site_aniso_U_13
_atom_site_aniso_U_12
Cr1 0.01371(8) 0.01649(9) 0.01456(8) -0.00035(6) 0.00111(6) -0.00025(6)
P1 0.01536(12) 0.01450(13) 0.01562(13) -0.00064(9) 0.00100(9) -0.00085(9)
P2 0.01580(12) 0.01478(13) 0.01377(12) 0.00073(9) 0.00183(9) -0.00006(9)
C1 0.0193(5) 0.0238(6) 0.0198(5) -0.0007(4) 0.0005(4) 0.0006(4)
O1 0.0349(5) 0.0467(6) 0.0231(5) 0.0011(4) 0.0103(4) 0.0009(4)
C2 0.0208(5) 0.0218(6) 0.0245(6) -0.0003(4) 0.0035(4) -0.0012(4)
O2 0.0380(6) 0.0421(6) 0.0400(6) -0.0017(4) 0.0222(5) 0.0000(4)
C3 0.0186(5) 0.0251(6) 0.0188(5) 0.0003(4) 0.0014(4) -0.0012(4)
O3 0.0332(5) 0.0322(5) 0.0309(5) -0.0079(4) 0.0000(4) -0.0101(4)
C4 0.0183(5) 0.0261(6) 0.0221(5) -0.0003(4) 0.0029(4) 0.0000(4)
O4 0.0264(5) 0.0390(6) 0.0352(5) 0.0071(4) -0.0026(4) 0.0092(4)
C5 0.0218(5) 0.0161(5) 0.0162(5) 0.0004(4) 0.0001(4) -0.0013(4)
N1 0.0184(4) 0.0147(4) 0.0142(4) 0.0000(3) -0.0007(3) 0.0005(3)
C6 0.0187(5) 0.0157(5) 0.0145(5) 0.0005(4) 0.0010(4) 0.0017(4)
C7 0.0189(5) 0.0161(5) 0.0148(5) -0.0012(4) -0.0002(4) 0.0027(4)
C8 0.0242(5) 0.0201(5) 0.0174(5) 0.0011(4) 0.0017(4) 0.0008(4)
C9 0.0299(6) 0.0263(6) 0.0146(5) 0.0020(4) 0.0027(4) 0.0043(5)
C10 0.0283(6) 0.0292(6) 0.0154(5) -0.0023(4) -0.0027(4) 0.0027(5)
C11 0.0249(6) 0.0302(7) 0.0190(5) -0.0015(4) -0.0034(4) -0.0038(5)
C12 0.0386(8) 0.0593(10) 0.0253(7) 0.0023(7) -0.0107(6) -0.0229(7)
C13 0.0445(9) 0.0815(14) 0.0335(8) 0.0112(8) -0.0117(7) -0.0402(9)
C14 0.0373(8) 0.0755(13) 0.0266(7) 0.0117(7) -0.0042(6) -0.0297(8)
C15 0.0251(6) 0.0456(8) 0.0189(6) 0.0033(5) -0.0020(5) -0.0115(5)
C16 0.0193(5) 0.0249(6) 0.0166(5) -0.0004(4) -0.0013(4) -0.0013(4)
C17 0.0196(5) 0.0169(5) 0.0181(5) 0.0010(4) -0.0013(4) -0.0028(4)
C18 0.0267(6) 0.0223(6) 0.0309(6) 0.0027(5) 0.0075(5) -0.0028(5)
C19 0.0304(7) 0.0303(7) 0.0354(7) 0.0074(5) 0.0066(5) -0.0083(5)
C20 0.0380(7) 0.0231(6) 0.0276(6) 0.0063(5) -0.0044(5) -0.0124(5)
C21 0.0399(7) 0.0169(6) 0.0297(6) -0.0002(5) -0.0022(5) -0.0035(5)
C22 0.0266(6) 0.0187(5) 0.0250(6) 0.0000(4) 0.0005(5) -0.0009(4)
C23 0.0175(5) 0.0153(5) 0.0224(5) 0.0005(4) 0.0027(4) 0.0005(4)
C24 0.0240(6) 0.0229(6) 0.0224(6) 0.0000(4) 0.0035(4) 0.0034(4)
C25 0.0353(7) 0.0270(6) 0.0296(6) 0.0001(5) 0.0125(5) 0.0064(5)
C26 0.0259(6) 0.0307(7) 0.0478(8) -0.0001(6) 0.0162(6) 0.0054(5)
C27 0.0175(6) 0.0345(7) 0.0494(9) -0.0055(6) 0.0032(5) 0.0011(5)
C28 0.0193(5) 0.0252(6) 0.0326(6) -0.0050(5) 0.0003(5) 0.0003(4)
C29 0.0176(5) 0.0208(5) 0.0151(5) 0.0021(4) 0.0016(4) -0.0026(4)
C30 0.0192(5) 0.0215(5) 0.0185(5) 0.0009(4) 0.0023(4) -0.0012(4)
C31 0.0193(5) 0.0323(7) 0.0235(6) -0.0007(5) 0.0047(4) -0.0012(5)
C32 0.0221(6) 0.0378(7) 0.0272(6) 0.0017(5) 0.0054(5) -0.0091(5)
C33 0.0302(6) 0.0268(6) 0.0308(7) -0.0019(5) 0.0057(5) -0.0114(5)
C34 0.0257(6) 0.0213(6) 0.0252(6) -0.0027(4) 0.0051(5) -0.0044(4)
C35 0.0184(5) 0.0155(5) 0.0192(5) 0.0003(4) 0.0016(4) -0.0002(4)
C36 0.0284(6) 0.0223(6) 0.0208(5) 0.0029(4) 0.0015(4) 0.0031(5)
C37 0.0349(7) 0.0211(6) 0.0294(6) 0.0055(5) -0.0040(5) 0.0041(5)
C38 0.0280(6) 0.0174(6) 0.0400(7) -0.0021(5) -0.0006(5) 0.0046(5)
C39 0.0334(7) 0.0223(6) 0.0313(7) -0.0050(5) 0.0092(5) 0.0043(5)
C40 0.0290(6) 0.0202(5) 0.0216(5) 0.0002(4) 0.0045(5) 0.0034(4)
C41 0.050(2) 0.058(3) 0.043(2) 0.0003(19) 0.0130(19) -0.0065(18)
Cl1 0.0407(6) 0.0582(10) 0.0571(6) -0.0024(4) 0.0076(5) 0.0009(5)
Cl2 0.0463(8) 0.0759(14) 0.0726(12) -0.0089(7) -0.0134(6) -0.0062(6)
C41X 0.058(4) 0.061(6) 0.072(7) 0.006(5) 0.017(5) -0.024(4)
Cl1X 0.0611(15) 0.182(6) 0.0640(18) 0.015(3) -0.0022(12) -0.031(3)
Cl2X 0.087(3) 0.066(2) 0.0285(14) -0.0032(9) 0.0015(11) -0.0120(13)

loop_
_atom_type_symbol
_atom_type_description
_atom_type_scat_dispersion_real
_atom_type_scat_dispersion_imag
_atom_type_scat_source
C C 0.0033 0.0016 'International Tables Vol C Tables 4.2.6.8 and 6.1.1.4'
H H 0.0000 0.0000 'International Tables Vol C Tables 4.2.6.8 and 6.1.1.4'
N N 0.0061 0.0033 'International Tables Vol C Tables 4.2.6.8 and 6.1.1.4'
O O 0.0106 0.0060 'International Tables Vol C Tables 4.2.6.8 and 6.1.1.4'
P P 0.1023 0.0942 'International Tables Vol C Tables 4.2.6.8 and 6.1.1.4'
Cr Cr 0.3209 0.6236 'International Tables Vol C Tables 4.2.6.8 and 6.1.1.4'
Cl Cl 0.1484 0.1585 'International Tables Vol C Tables 4.2.6.8 and 6.1.1.4'

loop_
_geom_angle_atom_site_label_1
_geom_angle_atom_site_label_2
_geom_angle_atom_site_label_3
_geom_angle
_geom_angle_site_symmetry_1
_geom_angle_site_symmetry_3
_geom_angle_publ_flag
C3 Cr1 C4 89.86(5) . . ?
C3 Cr1 C2 93.76(5) . . ?
C4 Cr1 C2 87.52(5) . . ?
C3 Cr1 C1 87.73(5) . . ?
C4 Cr1 C1 84.43(5) . . ?
C2 Cr1 C1 171.80(5) . . ?
C3 Cr1 P2 174.37(4) . . ?
C4 Cr1 P2 95.76(4) . . ?
C2 Cr1 P2 86.14(4) . . ?
C1 Cr1 P2 93.17(4) . . ?
C3 Cr1 P1 87.23(4) . . ?
C4 Cr1 P1 176.56(4) . . ?
C2 Cr1 P1 90.83(4) . . ?
C1 Cr1 P1 97.29(4) . . ?
P2 Cr1 P1 87.141(11) . . ?
C23 P1 C17 102.83(5) . . ?
C23 P1 C5 104.26(5) . . ?
C17 P1 C5 98.47(5) . . ?
C23 P1 Cr1 117.43(4) . . ?
C17 P1 Cr1 114.54(4) . . ?
C5 P1 Cr1 116.75(4) . . ?
C35 P2 C29 103.15(5) . . ?
C35 P2 C6 100.58(5) . . ?
C29 P2 C6 100.86(5) . . ?
C35 P2 Cr1 113.17(4) . . ?
C29 P2 Cr1 121.12(4) . . ?
C6 P2 Cr1 115.21(4) . . ?
O1 C1 Cr1 173.23(11) . . ?
O2 C2 Cr1 177.03(12) . . ?
O3 C3 Cr1 177.23(11) . . ?
O4 C4 Cr1 176.20(12) . . ?
N1 C5 P1 114.31(8) . . ?
N1 C5 H5A 108.7 . . ?
P1 C5 H5A 108.7 . . ?
N1 C5 H5B 108.7 . . ?
P1 C5 H5B 108.7 . . ?
H5A C5 H5B 107.6 . . ?
C7 N1 C5 113.14(9) . . ?
C7 N1 C6 108.85(8) . . ?
C5 N1 C6 112.57(9) . . ?
N1 C6 P2 114.33(7) . . ?
N1 C6 H6A 108.7 . . ?
P2 C6 H6A 108.7 . . ?
N1 C6 H6B 108.7 . . ?
P2 C6 H6B 108.7 . . ?
H6A C6 H6B 107.6 . . ?
C8 C7 C16 119.81(10) . . ?
C8 C7 N1 122.39(10) . . ?
C16 C7 N1 117.74(10) . . ?
C7 C8 C9 120.64(11) . . ?
C7 C8 H8 119.7 . . ?
C9 C8 H8 119.7 . . ?
C10 C9 C8 120.73(11) . . ?
C10 C9 H9 119.6 . . ?
C8 C9 H9 119.6 . . ?
C9 C10 C11 120.40(11) . . ?
C9 C10 H10 119.8 . . ?
C11 C10 H10 119.8 . . ?
C12 C11 C10 121.71(12) . . ?
C12 C11 C16 118.72(12) . . ?
C10 C11 C16 119.54(11) . . ?
C13 C12 C11 120.74(13) . . ?
C13 C12 H12 119.6 . . ?
C11 C12 H12 119.6 . . ?
C12 C13 C14 120.49(14) . . ?
C12 C13 H13 119.8 . . ?
C14 C13 H13 119.8 . . ?
C15 C14 C13 120.49(14) . . ?
C15 C14 H14 119.8 . . ?
C13 C14 H14 119.8 . . ?
C14 C15 C16 120.63(12) . . ?
C14 C15 H15 119.7 . . ?
C16 C15 H15 119.7 . . ?
C15 C16 C11 118.85(11) . . ?
C15 C16 C7 122.42(10) . . ?
C11 C16 C7 118.72(11) . . ?
C22 C17 C18 118.41(11) . . ?
C22 C17 P1 122.64(9) . . ?
C18 C17 P1 118.90(9) . . ?
C19 C18 C17 120.72(13) . . ?
C19 C18 H18 119.6 . . ?
C17 C18 H18 119.6 . . ?
C20 C19 C18 120.13(13) . . ?
C20 C19 H19 119.9 . . ?
C18 C19 H19 119.9 . . ?
C19 C20 C21 119.84(12) . . ?
C19 C20 H20 120.1 . . ?
C21 C20 H20 120.1 . . ?
C20 C21 C22 120.33(13) . . ?
C20 C21 H21 119.8 . . ?
C22 C21 H21 119.8 . . ?
C21 C22 C17 120.56(12) . . ?
C21 C22 H22 119.7 . . ?
C17 C22 H22 119.7 . . ?
C28 C23 C24 118.96(11) . . ?
C28 C23 P1 123.42(9) . . ?
C24 C23 P1 117.62(9) . . ?
C25 C24 C23 120.72(12) . . ?
C25 C24 H24 119.6 . . ?
C23 C24 H24 119.6 . . ?
C26 C25 C24 119.94(13) . . ?
C26 C25 H25 120.0 . . ?
C24 C25 H25 120.0 . . ?
C25 C26 C27 119.85(12) . . ?
C25 C26 H26 120.1 . . ?
C27 C26 H26 120.1 . . ?
C26 C27 C28 120.54(13) . . ?
C26 C27 H27 119.7 . . ?
C28 C27 H27 119.7 . . ?
C27 C28 C23 119.98(13) . . ?
C27 C28 H28 120.0 . . ?
C23 C28 H28 120.0 . . ?
C30 C29 C34 118.90(11) . . ?
C30 C29 P2 119.16(9) . . ?
C34 C29 P2 121.77(9) . . ?
C29 C30 C31 120.60(11) . . ?
C29 C30 H30 119.7 . . ?
C31 C30 H30 119.7 . . ?
C32 C31 C30 120.01(12) . . ?
C32 C31 H31 120.0 . . ?
C30 C31 H31 120.0 . . ?
C33 C32 C31 119.71(12) . . ?
C33 C32 H32 120.1 . . ?
C31 C32 H32 120.1 . . ?
C32 C33 C34 120.60(12) . . ?
C32 C33 H33 119.7 . . ?
C34 C33 H33 119.7 . . ?
C33 C34 C29 120.18(12) . . ?
C33 C34 H34 119.9 . . ?
C29 C34 H34 119.9 . . ?
C40 C35 C36 118.75(11) . . ?
C40 C35 P2 123.77(9) . . ?
C36 C35 P2 117.35(9) . . ?
C37 C36 C35 120.62(12) . . ?
C37 C36 H36 119.7 . . ?
C35 C36 H36 119.7 . . ?
C38 C37 C36 120.16(12) . . ?
C38 C37 H37 119.9 . . ?
C36 C37 H37 119.9 . . ?
C39 C38 C37 119.78(12) . . ?
C39 C38 H38 120.1 . . ?
C37 C38 H38 120.1 . . ?
C38 C39 C40 120.55(12) . . ?
C38 C39 H39 119.7 . . ?
C40 C39 H39 119.7 . . ?
C39 C40 C35 120.09(12) . . ?
C39 C40 H40 120.0 . . ?
C35 C40 H40 120.0 . . ?
Cl2 C41 Cl1 111.0(4) . . ?
Cl2 C41 H41A 109.4 . . ?
Cl1 C41 H41A 109.4 . . ?
Cl2 C41 H41B 109.4 . . ?
Cl1 C41 H41B 109.4 . . ?
H41A C41 H41B 108.0 . . ?
Cl2X C41X Cl1X 113.9(9) . . ?
Cl2X C41X H41C 108.8 . . ?
Cl1X C41X H41C 108.8 . . ?
Cl2X C41X H41D 108.8 . . ?
Cl1X C41X H41D 108.8 . . ?
H41C C41X H41D 107.7 . . ?

loop_
_geom_bond_atom_site_label_1
_geom_bond_atom_site_label_2
_geom_bond_distance
_geom_bond_site_symmetry_2
_geom_bond_publ_flag
Cr1 C3 1.8562(12) . ?
Cr1 C4 1.8604(12) . ?
Cr1 C2 1.8888(13) . ?
Cr1 C1 1.8921(13) . ?
Cr1 P2 2.3567(3) . ?
Cr1 P1 2.3637(3) . ?
P1 C23 1.8222(12) . ?
P1 C17 1.8395(12) . ?
P1 C5 1.8518(11) . ?
P2 C35 1.8284(12) . ?
P2 C29 1.8314(11) . ?
P2 C6 1.8570(11) . ?
C1 O1 1.1413(16) . ?
C2 O2 1.1451(16) . ?
C3 O3 1.1518(15) . ?
C4 O4 1.1498(15) . ?
C5 N1 1.4653(14) . ?
C5 H5A 0.9900 . ?
C5 H5B 0.9900 . ?
N1 C7 1.4488(14) . ?
N1 C6 1.4733(14) . ?
C6 H6A 0.9900 . ?
C6 H6B 0.9900 . ?
C7 C8 1.3751(16) . ?
C7 C16 1.4301(16) . ?
C8 C9 1.4200(16) . ?
C8 H8 0.9500 . ?
C9 C10 1.3583(18) . ?
C9 H9 0.9500 . ?
C10 C11 1.4174(18) . ?
C10 H10 0.9500 . ?
C11 C12 1.4173(19) . ?
C11 C16 1.4279(16) . ?
C12 C13 1.365(2) . ?
C12 H12 0.9500 . ?
C13 C14 1.406(2) . ?
C13 H13 0.9500 . ?
C14 C15 1.3678(19) . ?
C14 H14 0.9500 . ?
C15 C16 1.4154(17) . ?
C15 H15 0.9500 . ?
C17 C22 1.3941(17) . ?
C17 C18 1.4005(17) . ?
C18 C19 1.3919(18) . ?
C18 H18 0.9500 . ?
C19 C20 1.380(2) . ?
C19 H19 0.9500 . ?
C20 C21 1.385(2) . ?
C20 H20 0.9500 . ?
C21 C22 1.3920(18) . ?
C21 H21 0.9500 . ?
C22 H22 0.9500 . ?
C23 C28 1.3924(16) . ?
C23 C24 1.3996(16) . ?
C24 C25 1.3866(18) . ?
C24 H24 0.9500 . ?
C25 C26 1.384(2) . ?
C25 H25 0.9500 . ?
C26 C27 1.386(2) . ?
C26 H26 0.9500 . ?
C27 C28 1.3921(19) . ?
C27 H27 0.9500 . ?
C28 H28 0.9500 . ?
C29 C30 1.3946(16) . ?
C29 C34 1.3993(16) . ?
C30 C31 1.3965(16) . ?
C30 H30 0.9500 . ?
C31 C32 1.3894(19) . ?
C31 H31 0.9500 . ?
C32 C33 1.384(2) . ?
C32 H32 0.9500 . ?
C33 C34 1.3934(18) . ?
C33 H33 0.9500 . ?
C34 H34 0.9500 . ?
C35 C40 1.3942(16) . ?
C35 C36 1.3987(16) . ?
C36 C37 1.3869(18) . ?
C36 H36 0.9500 . ?
C37 C38 1.383(2) . ?
C37 H37 0.9500 . ?
C38 C39 1.3807(19) . ?
C38 H38 0.9500 . ?
C39 C40 1.3935(17) . ?
C39 H39 0.9500 . ?
C40 H40 0.9500 . ?
C41 Cl2 1.748(5) . ?
C41 Cl1 1.763(6) . ?
C41 H41A 0.9900 . ?
C41 H41B 0.9900 . ?
C41X Cl2X 1.744(13) . ?
C41X Cl1X 1.761(12) . ?
C41X H41C 0.9900 . ?
C41X H41D 0.9900 . ?

loop_
_geom_torsion_atom_site_label_1
_geom_torsion_atom_site_label_2
_geom_torsion_atom_site_label_3
_geom_torsion_atom_site_label_4
_geom_torsion
_geom_torsion_site_symmetry_1
_geom_torsion_site_symmetry_2
_geom_torsion_site_symmetry_3
_geom_torsion_site_symmetry_4
_geom_torsion_publ_flag
C23 P1 C5 N1 -73.03(9) . . . . ?
C17 P1 C5 N1 -178.66(8) . . . . ?
Cr1 P1 C5 N1 58.29(9) . . . . ?
P1 C5 N1 C7 161.53(8) . . . . ?
P1 C5 N1 C6 -74.53(10) . . . . ?
C7 N1 C6 P2 -156.76(8) . . . . ?
C5 N1 C6 P2 76.96(10) . . . . ?
C35 P2 C6 N1 176.30(8) . . . . ?
C29 P2 C6 N1 70.55(9) . . . . ?
Cr1 P2 C6 N1 -61.67(8) . . . . ?
C5 N1 C7 C8 31.31(15) . . . . ?
C6 N1 C7 C8 -94.64(12) . . . . ?
C5 N1 C7 C16 -151.54(10) . . . . ?
C6 N1 C7 C16 82.50(12) . . . . ?
C16 C7 C8 C9 -0.41(18) . . . . ?
N1 C7 C8 C9 176.68(10) . . . . ?
C7 C8 C9 C10 -2.62(19) . . . . ?
C8 C9 C10 C11 2.21(19) . . . . ?
C9 C10 C11 C12 179.56(15) . . . . ?
C9 C10 C11 C16 1.2(2) . . . . ?
C10 C11 C12 C13 -176.21(18) . . . . ?
C16 C11 C12 C13 2.2(3) . . . . ?
C11 C12 C13 C14 0.1(3) . . . . ?
C12 C13 C14 C15 -1.3(3) . . . . ?
C13 C14 C15 C16 0.0(3) . . . . ?
C14 C15 C16 C11 2.3(2) . . . . ?
C14 C15 C16 C7 -178.58(15) . . . . ?
C12 C11 C16 C15 -3.3(2) . . . . ?
C10 C11 C16 C15 175.11(13) . . . . ?
C12 C11 C16 C7 177.47(14) . . . . ?
C10 C11 C16 C7 -4.09(18) . . . . ?
C8 C7 C16 C15 -175.47(12) . . . . ?
N1 C7 C16 C15 7.31(18) . . . . ?
C8 C7 C16 C11 3.70(17) . . . . ?
N1 C7 C16 C11 -173.52(11) . . . . ?
C23 P1 C17 C22 8.39(11) . . . . ?
C5 P1 C17 C22 115.21(10) . . . . ?
Cr1 P1 C17 C22 -120.17(9) . . . . ?
C23 P1 C17 C18 -174.44(10) . . . . ?
C5 P1 C17 C18 -67.63(10) . . . . ?
Cr1 P1 C17 C18 57.00(10) . . . . ?
C22 C17 C18 C19 0.90(19) . . . . ?
P1 C17 C18 C19 -176.38(10) . . . . ?
C17 C18 C19 C20 0.4(2) . . . . ?
C18 C19 C20 C21 -1.6(2) . . . . ?
C19 C20 C21 C22 1.5(2) . . . . ?
C20 C21 C22 C17 -0.17(19) . . . . ?
C18 C17 C22 C21 -1.00(18) . . . . ?
P1 C17 C22 C21 176.18(10) . . . . ?
C17 P1 C23 C28 105.70(11) . . . . ?
C5 P1 C23 C28 3.36(12) . . . . ?
Cr1 P1 C23 C28 -127.56(10) . . . . ?
C17 P1 C23 C24 -74.56(10) . . . . ?
C5 P1 C23 C24 -176.90(9) . . . . ?
Cr1 P1 C23 C24 52.17(10) . . . . ?
C28 C23 C24 C25 -1.14(18) . . . . ?
P1 C23 C24 C25 179.11(10) . . . . ?
C23 C24 C25 C26 1.0(2) . . . . ?
C24 C25 C26 C27 -0.1(2) . . . . ?
C25 C26 C27 C28 -0.7(2) . . . . ?
C26 C27 C28 C23 0.6(2) . . . . ?
C24 C23 C28 C27 0.35(19) . . . . ?
P1 C23 C28 C27 -179.92(11) . . . . ?
C35 P2 C29 C30 159.59(9) . . . . ?
C6 P2 C29 C30 -96.72(9) . . . . ?
Cr1 P2 C29 C30 31.78(10) . . . . ?
C35 P2 C29 C34 -25.13(11) . . . . ?
C6 P2 C29 C34 78.57(10) . . . . ?
Cr1 P2 C29 C34 -152.94(8) . . . . ?
C34 C29 C30 C31 -0.34(17) . . . . ?
P2 C29 C30 C31 175.08(9) . . . . ?
C29 C30 C31 C32 1.03(18) . . . . ?
C30 C31 C32 C33 -0.8(2) . . . . ?
C31 C32 C33 C34 -0.2(2) . . . . ?
C32 C33 C34 C29 0.9(2) . . . . ?
C30 C29 C34 C33 -0.60(18) . . . . ?
P2 C29 C34 C33 -175.90(10) . . . . ?
C29 P2 C35 C40 120.57(11) . . . . ?
C6 P2 C35 C40 16.66(11) . . . . ?
Cr1 P2 C35 C40 -106.80(10) . . . . ?
C29 P2 C35 C36 -63.61(10) . . . . ?
C6 P2 C35 C36 -167.53(9) . . . . ?
Cr1 P2 C35 C36 69.02(10) . . . . ?
C40 C35 C36 C37 0.53(19) . . . . ?
P2 C35 C36 C37 -175.51(10) . . . . ?
C35 C36 C37 C38 1.3(2) . . . . ?
C36 C37 C38 C39 -2.0(2) . . . . ?
C37 C38 C39 C40 0.8(2) . . . . ?
C38 C39 C40 C35 1.0(2) . . . . ?
C36 C35 C40 C39 -1.69(19) . . . . ?
P2 C35 C40 C39 174.08(10) . . . . ?
